data_1556186
loop_
_publ_author_name
'Zou, Liwei'
'Wang, Baomin'
'Mu, Hongfang'
'Zhang, Huanrui'
'Song, Yuming'
'Qu, Jingping'

_publ_section_title
;
 Development of tartaric acid derived chiral guanidines and their
 application to catalytic enantioselective \a-hydroxylation of
 \b-dicarbonyl compounds.
;
_journal_issue 12
_journal_name_full 'Organic letters'
_journal_page_first 3106
_journal_page_last 3109
_journal_paper_doi 10.1021/ol401306h
_journal_volume 15
_journal_year 2013
_chemical_absolute_configuration syn
_chemical_formula_sum 'C37 H40 Cl N5 O2'
_chemical_formula_weight 622.19
_space_group_IT_number 19
_space_group_name_Hall 'P 2ac 2ab'
_space_group_name_H-M_alt 'P 21 21 21'
_symmetry_cell_setting orthorhombic
_symmetry_space_group_name_H-M 'P 21 21 21'
_atom_sites_solution_hydrogens geom
_atom_sites_solution_primary direct
_atom_sites_solution_secondary difmap
_audit_creation_method SHELXL-97
_cell_angle_alpha 90.00
_cell_angle_beta 90.00
_cell_angle_gamma 90.00
_cell_formula_units_Z 4
_cell_length_a 9.439(7)
_cell_length_b 13.768(10)
_cell_length_c 26.584(19)
_cell_measurement_temperature 298(2)
_cell_volume 3455(4)
_computing_cell_refinement 'Bruker SMART'
_computing_data_collection 'Bruker SMART'
_computing_data_reduction 'Bruker SAINT'
_computing_molecular_graphics 'Bruker SHELXTL'
_computing_publication_material 'Bruker SHELXTL'
_computing_structure_refinement 'Bruker SHELXTL'
_computing_structure_solution 'Bruker SHELXTL'
_diffrn_ambient_temperature 298(2)
_diffrn_measured_fraction_theta_full 1.000
_diffrn_measured_fraction_theta_max 1.000
_diffrn_measurement_device_type 'CCD area detector'
_diffrn_measurement_method 'phi and omega scans'
_diffrn_radiation_monochromator graphite
_diffrn_radiation_source 'fine-focus sealed tube'
_diffrn_radiation_type MoK\a
_diffrn_radiation_wavelength 0.71073
_diffrn_reflns_av_R_equivalents 0.0629
_diffrn_reflns_av_sigmaI/netI 0.0888
_diffrn_reflns_limit_h_max 11
_diffrn_reflns_limit_h_min -7
_diffrn_reflns_limit_k_max 16
_diffrn_reflns_limit_k_min -15
_diffrn_reflns_limit_l_max 31
_diffrn_reflns_limit_l_min -31
_diffrn_reflns_number 17075
_diffrn_reflns_theta_full 25.00
_diffrn_reflns_theta_max 25.00
_diffrn_reflns_theta_min 1.67
_exptl_absorpt_coefficient_mu 0.150
_exptl_absorpt_correction_T_max 0.9823
_exptl_absorpt_correction_T_min 0.9593
_exptl_absorpt_correction_type empirical
_exptl_absorpt_process_details SADABS
_exptl_crystal_colour 'transparent white'
_exptl_crystal_density_diffrn 1.196
_exptl_crystal_density_method 'not measured'
_exptl_crystal_description plate
_exptl_crystal_F_000 1320
_exptl_crystal_size_max 0.28
_exptl_crystal_size_mid 0.25
_exptl_crystal_size_min 0.12
_refine_diff_density_max 0.190
_refine_diff_density_min -0.187
_refine_diff_density_rms 0.043
_refine_ls_abs_structure_details 'Flack H D (1983), Acta Cryst. A39, 876-881'
_refine_ls_abs_structure_Flack -0.01(10)
_refine_ls_extinction_method none
_refine_ls_goodness_of_fit_ref 1.000
_refine_ls_hydrogen_treatment 'riding mode'
_refine_ls_matrix_type full
_refine_ls_number_parameters 359
_refine_ls_number_reflns 6081
_refine_ls_number_restraints 1
_refine_ls_restrained_S_all 1.001
_refine_ls_R_factor_all 0.1131
_refine_ls_R_factor_gt 0.0601
_refine_ls_shift/su_max 0.001
_refine_ls_shift/su_mean 0.000
_refine_ls_structure_factor_coef Fsqd
_refine_ls_weighting_details 'calc w=1/[\s^2^(Fo^2^)+(0.0704P)^2^+0.0000P] where P=(Fo^2^+2Fc^2^)/3'
_refine_ls_weighting_scheme calc
_refine_ls_wR_factor_gt 0.1389
_refine_ls_wR_factor_ref 0.1577
_reflns_number_gt 3600
_reflns_number_total 6081
_reflns_threshold_expression >2sigma(I)
_cod_data_source_file ol401306h_si_002.cif
_cod_data_source_block 1
_cod_depositor_comments
;
The following automatic conversions were performed:

data item '_symmetry_cell_setting' value 'Orthorhombic' was changed
to 'orthorhombic' in accordance with the
/home/saulius/struct/COD-crude-data/automatic-downloads/DataCite-retrospective/ACS/depositions/lib/dictionaries/cif_core.dic
dictionary named 'cif_core.dic' version 2.4.2 last updated on
2011-04-26.

Automatic conversion script
Id: cif_fix_values 6909 2019-04-08 15:41:33Z antanas 
;
_cod_original_sg_symbol_H-M 'P2(1)2(1)2(1) '
_cod_database_code 1556186

loop_
_symmetry_equiv_pos_as_xyz
'x, y, z'
'-x+1/2, -y, z+1/2'
'-x, y+1/2, -z+1/2'
'x+1/2, -y+1/2, -z'

loop_
_atom_site_label
_atom_site_type_symbol
_atom_site_fract_x
_atom_site_fract_y
_atom_site_fract_z
_atom_site_U_iso_or_equiv
_atom_site_adp_type
_atom_site_occupancy
_atom_site_symmetry_multiplicity
_atom_site_calc_flag
_atom_site_refinement_flags
Cl1 Cl 0.97956(12) 0.74366(8) 0.21426(4) 0.0714(4) Uani 1 1 d .
O1 O 2.7952(3) 0.63942(18) 0.56840(9) 0.0543(7) Uani 1 1 d .
O2 O 2.5952(3) 0.57031(19) 0.53593(9) 0.0558(8) Uani 1 1 d .
N1 N 2.4715(4) 0.5463(2) 0.74026(11) 0.0561(9) Uani 1 1 d .
H1A H 2.4937 0.5884 0.7628 0.067 Uiso 1 1 calc R
N2 N 2.5848(3) 0.6438(2) 0.68500(11) 0.0465(8) Uani 1 1 d .
H2A H 2.5377 0.6923 0.6966 0.056 Uiso 1 1 calc R
N3 N 2.5374(3) 0.4798(2) 0.66442(10) 0.0459(8) Uani 1 1 d .
H3A H 2.5559 0.4244 0.6778 0.055 Uiso 1 1 calc R
N4 N 1.5924(11) 1.3873(6) 0.3939(4) 0.178(4) Uani 1 1 d .
C1 C 2.3708(5) 0.4715(3) 0.75514(15) 0.0684(13) Uani 1 1 d .
H1B H 2.3438 0.4812 0.7896 0.103 Uiso 1 1 calc R
H1C H 2.4138 0.4087 0.7515 0.103 Uiso 1 1 calc R
H1D H 2.2883 0.4752 0.7341 0.103 Uiso 1 1 calc R
C2 C 2.5322(4) 0.5563(3) 0.69588(13) 0.0445(9) Uani 1 1 d .
C3 C 2.7137(4) 0.6690(2) 0.65550(13) 0.0456(9) Uani 1 1 d .
C4 C 2.7196(4) 0.5991(3) 0.60947(13) 0.0465(9) Uani 1 1 d .
H4A H 2.7658 0.5384 0.6197 0.056 Uiso 1 1 calc R
C5 C 2.5738(4) 0.5758(3) 0.58868(13) 0.0432(9) Uani 1 1 d .
H5A H 2.5083 0.6290 0.5964 0.052 Uiso 1 1 calc R
C6 C 2.5149(4) 0.4804(2) 0.60908(12) 0.0426(9) Uani 1 1 d .
C7 C 2.7135(5) 0.6298(3) 0.52283(14) 0.0529(10) Uani 1 1 d .
C8 C 2.7982(5) 0.5769(4) 0.48452(17) 0.0821(15) Uani 1 1 d .
H8A H 2.8272 0.5153 0.4979 0.123 Uiso 1 1 calc R
H8B H 2.8805 0.6145 0.4760 0.123 Uiso 1 1 calc R
H8C H 2.7418 0.5669 0.4549 0.123 Uiso 1 1 calc R
C9 C 2.6636(6) 0.7280(3) 0.50586(19) 0.0841(16) Uani 1 1 d .
H9A H 2.6098 0.7580 0.5323 0.126 Uiso 1 1 calc R
H9B H 2.6051 0.7209 0.4765 0.126 Uiso 1 1 calc R
H9C H 2.7439 0.7679 0.4979 0.126 Uiso 1 1 calc R
C11 C 2.8464(3) 0.6591(2) 0.68860(9) 0.0505(10) Uani 1 1 d G
C12 C 2.8415(3) 0.6886(2) 0.73858(10) 0.0728(13) Uani 1 1 d G
H12A H 2.7562 0.7088 0.7526 0.087 Uiso 1 1 calc R
C13 C 2.9641(4) 0.6880(3) 0.76754(8) 0.0962(18) Uani 1 1 d G
H13A H 2.9608 0.7077 0.8010 0.115 Uiso 1 1 calc R
C14 C 3.0916(3) 0.6578(3) 0.74653(13) 0.0954(18) Uani 1 1 d G
H14A H 3.1736 0.6574 0.7659 0.114 Uiso 1 1 calc R
C15 C 3.0965(3) 0.6283(3) 0.69656(14) 0.0882(16) Uani 1 1 d G
H15A H 3.1818 0.6082 0.6825 0.106 Uiso 1 1 calc R
C16 C 2.9739(3) 0.6290(2) 0.66759(9) 0.0686(12) Uani 1 1 d G
H16A H 2.9771 0.6093 0.6342 0.082 Uiso 1 1 calc R
C21 C 2.6966(3) 0.77507(13) 0.63790(10) 0.0498(10) Uani 1 1 d G
C22 C 2.8173(3) 0.8267(2) 0.62434(12) 0.0685(13) Uani 1 1 d G
H22A H 2.9060 0.7977 0.6268 0.082 Uiso 1 1 calc R
C23 C 2.8053(3) 0.9216(2) 0.60708(13) 0.0845(15) Uani 1 1 d G
H23A H 2.8861 0.9562 0.5980 0.101 Uiso 1 1 calc R
C24 C 2.6727(4) 0.96496(14) 0.60338(12) 0.0836(16) Uani 1 1 d G
H24A H 2.6647 1.0285 0.5918 0.100 Uiso 1 1 calc R
C25 C 2.5521(3) 0.91334(19) 0.61694(12) 0.0734(14) Uani 1 1 d G
H25A H 2.4633 0.9423 0.6145 0.088 Uiso 1 1 calc R
C26 C 2.5640(3) 0.81839(19) 0.63420(11) 0.0573(11) Uani 1 1 d G
H26A H 2.4833 0.7839 0.6433 0.069 Uiso 1 1 calc R
C31 C 2.5969(3) 0.39238(16) 0.58674(10) 0.0471(10) Uani 1 1 d G
C32 C 2.7023(3) 0.34461(19) 0.61361(9) 0.0551(10) Uani 1 1 d G
H32A H 2.7272 0.3661 0.6456 0.066 Uiso 1 1 calc R
C33 C 2.7704(3) 0.26471(19) 0.59272(13) 0.0740(13) Uani 1 1 d G
H33A H 2.8409 0.2327 0.6107 0.089 Uiso 1 1 calc R
C34 C 2.7332(3) 0.23258(18) 0.54494(13) 0.0883(17) Uani 1 1 d G
H34A H 2.7788 0.1791 0.5310 0.106 Uiso 1 1 calc R
C35 C 2.6278(4) 0.2804(2) 0.51807(9) 0.0786(15) Uani 1 1 d G
H35A H 2.6029 0.2589 0.4861 0.094 Uiso 1 1 calc R
C36 C 2.5597(3) 0.3602(2) 0.53896(10) 0.0676(12) Uani 1 1 d G
H36A H 2.4892 0.3922 0.5210 0.081 Uiso 1 1 calc R
C41 C 2.3551(2) 0.46902(18) 0.59778(9) 0.0463(10) Uani 1 1 d G
C42 C 2.2895(3) 0.52678(17) 0.56176(10) 0.0641(12) Uani 1 1 d G
H42A H 2.3409 0.5748 0.5453 0.077 Uiso 1 1 calc R
C43 C 2.1473(3) 0.5127(2) 0.55042(10) 0.0739(13) Uani 1 1 d G
H43A H 2.1034 0.5514 0.5263 0.089 Uiso 1 1 calc R
C44 C 2.0705(2) 0.4409(2) 0.57510(12) 0.0685(13) Uani 1 1 d G
H44A H 1.9753 0.4315 0.5675 0.082 Uiso 1 1 calc R
C45 C 2.1361(3) 0.38315(18) 0.61111(11) 0.0679(12) Uani 1 1 d G
H45A H 2.0848 0.3351 0.6276 0.082 Uiso 1 1 calc R
C46 C 2.2784(3) 0.39721(17) 0.62245(9) 0.0564(11) Uani 1 1 d G
H46A H 2.3223 0.3586 0.6466 0.068 Uiso 1 1 calc R
C51 C 1.7073(12) 1.3722(4) 0.3982(3) 0.113(2) Uani 1 1 d .
C52 C 1.8569(9) 1.3511(5) 0.4058(3) 0.135(3) Uani 1 1 d .
H52A H 1.8665 1.2926 0.4251 0.202 Uiso 1 1 calc R
H52B H 1.9006 1.4040 0.4234 0.202 Uiso 1 1 calc R
H52C H 1.9022 1.3428 0.3737 0.202 Uiso 1 1 calc R
N5 N 3.2022(12) 0.8575(11) 0.6427(4) 0.235(6) Uani 1 1 d .
C53 C 3.1402(17) 0.9190(8) 0.7309(6) 0.247(7) Uani 1 1 d D
H53A H 3.1927 0.9762 0.7397 0.371 Uiso 1 1 calc R
H53B H 3.1595 0.8685 0.7548 0.371 Uiso 1 1 calc R
H53C H 3.0407 0.9335 0.7310 0.371 Uiso 1 1 calc R
C54 C 3.1809(11) 0.8878(8) 0.6825(6) 0.161(4) Uani 1 1 d D

loop_
_atom_site_aniso_label
_atom_site_aniso_U_11
_atom_site_aniso_U_22
_atom_site_aniso_U_33
_atom_site_aniso_U_23
_atom_site_aniso_U_13
_atom_site_aniso_U_12
Cl1 0.0825(8) 0.0593(7) 0.0725(7) -0.0213(6) -0.0122(6) 0.0027(6)
O1 0.0563(17) 0.0627(17) 0.0438(15) -0.0011(12) 0.0083(13) -0.0167(14)
O2 0.0646(19) 0.0682(18) 0.0346(15) 0.0012(12) 0.0010(13) -0.0222(15)
N1 0.078(3) 0.052(2) 0.0378(19) -0.0036(15) 0.0076(17) -0.0067(19)
N2 0.052(2) 0.0375(18) 0.0499(19) -0.0062(14) 0.0068(15) -0.0018(15)
N3 0.061(2) 0.0391(17) 0.0379(17) 0.0013(14) 0.0015(15) 0.0040(16)
N4 0.179(8) 0.140(6) 0.214(8) -0.007(5) -0.075(7) 0.027(6)
C1 0.090(4) 0.058(3) 0.056(3) 0.009(2) 0.024(2) 0.001(3)
C2 0.054(3) 0.043(2) 0.036(2) 0.0020(17) 0.0014(19) 0.007(2)
C3 0.052(3) 0.037(2) 0.048(2) -0.0004(16) 0.0037(19) -0.0001(19)
C4 0.056(3) 0.040(2) 0.044(2) 0.0010(16) 0.007(2) -0.0079(19)
C5 0.044(2) 0.046(2) 0.039(2) 0.0029(17) -0.0013(17) -0.0026(18)
C6 0.049(2) 0.044(2) 0.0353(19) -0.0040(16) 0.0000(17) -0.0045(18)
C7 0.059(3) 0.052(2) 0.047(2) 0.0028(19) 0.003(2) -0.008(2)
C8 0.074(3) 0.120(4) 0.052(3) -0.018(3) 0.013(2) -0.002(3)
C9 0.097(4) 0.072(3) 0.083(3) 0.023(3) -0.012(3) -0.021(3)
C11 0.055(3) 0.045(2) 0.052(3) 0.0008(18) -0.010(2) -0.001(2)
C12 0.072(3) 0.087(3) 0.059(3) -0.014(2) -0.013(2) 0.009(3)
C13 0.085(4) 0.131(5) 0.073(4) -0.022(3) -0.031(3) 0.009(4)
C14 0.081(4) 0.109(4) 0.096(4) -0.015(3) -0.038(3) 0.020(3)
C15 0.063(4) 0.105(4) 0.097(4) -0.022(3) -0.016(3) 0.013(3)
C16 0.063(3) 0.076(3) 0.068(3) -0.014(2) -0.007(3) 0.010(3)
C21 0.058(3) 0.046(2) 0.045(2) -0.0046(17) -0.004(2) -0.001(2)
C22 0.068(3) 0.057(3) 0.080(3) 0.013(2) 0.003(2) -0.012(2)
C23 0.087(4) 0.065(3) 0.101(4) 0.014(3) -0.003(3) -0.017(3)
C24 0.125(5) 0.045(3) 0.080(3) 0.019(2) -0.013(3) -0.013(3)
C25 0.088(4) 0.050(3) 0.082(3) 0.009(2) -0.027(3) 0.007(3)
C26 0.066(3) 0.050(3) 0.057(3) -0.0036(19) -0.008(2) -0.005(2)
C31 0.050(3) 0.046(2) 0.045(2) -0.0032(19) 0.0088(19) -0.0073(19)
C32 0.051(3) 0.049(2) 0.065(3) -0.003(2) 0.011(2) -0.001(2)
C33 0.059(3) 0.058(3) 0.105(4) 0.000(3) 0.022(3) 0.002(2)
C34 0.089(4) 0.057(3) 0.119(5) -0.028(3) 0.049(3) -0.008(3)
C35 0.096(4) 0.063(3) 0.077(3) -0.022(3) 0.019(3) -0.003(3)
C36 0.071(3) 0.064(3) 0.068(3) -0.015(2) 0.009(2) -0.010(2)
C41 0.051(3) 0.041(2) 0.047(2) -0.0111(18) 0.0025(19) -0.0003(19)
C42 0.052(3) 0.072(3) 0.068(3) 0.020(2) -0.011(2) -0.012(2)
C43 0.062(3) 0.072(3) 0.088(3) 0.017(3) -0.006(3) -0.008(3)
C44 0.054(3) 0.068(3) 0.083(3) -0.008(3) -0.001(2) -0.003(2)
C45 0.065(3) 0.061(3) 0.078(3) 0.003(2) 0.011(3) -0.014(2)
C46 0.054(3) 0.052(2) 0.063(3) 0.005(2) -0.003(2) -0.012(2)
C51 0.159(8) 0.067(4) 0.112(5) -0.004(3) -0.029(6) 0.002(5)
C52 0.146(7) 0.088(5) 0.171(7) -0.031(4) 0.031(6) -0.019(5)
N5 0.147(7) 0.387(17) 0.170(9) 0.087(10) 0.025(7) -0.024(9)
C53 0.35(2) 0.154(9) 0.237(14) -0.062(9) 0.046(14) -0.044(11)
C54 0.106(7) 0.164(9) 0.211(12) 0.086(10) -0.006(9) -0.027(6)

loop_
_atom_type_symbol
_atom_type_description
_atom_type_scat_dispersion_real
_atom_type_scat_dispersion_imag
_atom_type_scat_source
C C 0.0033 0.0016 'International Tables Vol C Tables 4.2.6.8 and 6.1.1.4'
H H 0.0000 0.0000 'International Tables Vol C Tables 4.2.6.8 and 6.1.1.4'
N N 0.0061 0.0033 'International Tables Vol C Tables 4.2.6.8 and 6.1.1.4'
O O 0.0106 0.0060 'International Tables Vol C Tables 4.2.6.8 and 6.1.1.4'
Cl Cl 0.1484 0.1585 'International Tables Vol C Tables 4.2.6.8 and 6.1.1.4'

loop_
_geom_angle_atom_site_label_1
_geom_angle_atom_site_label_2
_geom_angle_atom_site_label_3
_geom_angle
C4 O1 C7 110.0(3)
C7 O2 C5 108.8(3)
C2 N1 C1 126.9(3)
C2 N2 C3 129.0(3)
C2 N3 C6 127.3(3)
N1 C2 N2 116.7(3)
N1 C2 N3 119.4(3)
N2 C2 N3 123.9(3)
N2 C3 C11 110.1(3)
N2 C3 C21 107.2(3)
C11 C3 C21 110.0(3)
N2 C3 C4 107.4(3)
C11 C3 C4 111.5(3)
C21 C3 C4 110.5(3)
O1 C4 C5 105.0(3)
O1 C4 C3 112.4(3)
C5 C4 C3 112.6(3)
O2 C5 C4 104.0(3)
O2 C5 C6 110.9(3)
C4 C5 C6 112.5(3)
N3 C6 C5 107.7(3)
N3 C6 C41 109.4(3)
C5 C6 C41 112.0(3)
N3 C6 C31 107.6(3)
C5 C6 C31 110.7(3)
C41 C6 C31 109.4(3)
O2 C7 O1 105.4(3)
O2 C7 C8 107.9(3)
O1 C7 C8 109.4(4)
O2 C7 C9 110.2(4)
O1 C7 C9 109.8(3)
C8 C7 C9 113.9(4)
C12 C11 C16 120.0
C12 C11 C3 119.6(2)
C16 C11 C3 120.1(2)
C13 C12 C11 120.0
C14 C13 C12 120.0
C13 C14 C15 120.0
C16 C15 C14 120.0
C15 C16 C11 120.0
C22 C21 C26 120.0
C22 C21 C3 118.5(2)
C26 C21 C3 121.5(2)
C23 C22 C21 120.0
C24 C23 C22 120.0
C23 C24 C25 120.0
C26 C25 C24 120.0
C25 C26 C21 120.0
C32 C31 C36 120.0
C32 C31 C6 121.9(2)
C36 C31 C6 118.1(2)
C33 C32 C31 120.0
C32 C33 C34 120.0
C33 C34 C35 120.0
C34 C35 C36 120.0
C35 C36 C31 120.0
C42 C41 C46 120.0
C42 C41 C6 120.7(2)
C46 C41 C6 119.2(2)
C41 C42 C43 120.0
C42 C43 C44 120.0
C45 C44 C43 120.0
C44 C45 C46 120.0
C45 C46 C41 120.0
N4 C51 C52 177.8(10)
N5 C54 C53 173.5(13)

loop_
_geom_bond_atom_site_label_1
_geom_bond_atom_site_label_2
_geom_bond_distance
O1 C4 1.417(4)
O1 C7 1.442(5)
O2 C7 1.428(5)
O2 C5 1.419(4)
N1 C2 1.319(5)
N1 C1 1.456(5)
N2 C2 1.335(5)
N2 C3 1.488(5)
N3 C2 1.345(5)
N3 C6 1.487(4)
N4 C51 1.110(10)
C3 C11 1.537(4)
C3 C21 1.542(4)
C3 C4 1.558(5)
C4 C5 1.517(5)
C5 C6 1.526(5)
C6 C41 1.545(4)
C6 C31 1.556(4)
C7 C8 1.486(6)
C7 C9 1.501(6)
C11 C12 1.3900
C11 C16 1.3900
C12 C13 1.3900
C13 C14 1.3900
C14 C15 1.3900
C15 C16 1.3900
C21 C22 1.3900
C21 C26 1.3900
C22 C23 1.3900
C23 C24 1.3900
C24 C25 1.3900
C25 C26 1.3900
C31 C32 1.3900
C31 C36 1.3900
C32 C33 1.3900
C33 C34 1.3900
C34 C35 1.3900
C35 C36 1.3900
C41 C42 1.3900
C41 C46 1.3900
C42 C43 1.3900
C43 C44 1.3900
C44 C45 1.3900
C45 C46 1.3900
C51 C52 1.456(11)
N5 C54 1.155(15)
C53 C54 1.409(12)
